data_1553970
loop_
_publ_author_name
'Zhang, Yao'
'Yu, Shang-Bo'
'Yang, Bo'
'Wang, Hui'
'Zhang, Dan-Wei'
'Li, Zhan-Ting'

_publ_section_title
;
 Ion-pair electrostatic attraction-enhanced donor--acceptor interactions
 between the prototypic 1,4-dialkoxybenzene-viologen binding mode in water
;
_journal_issue 6
_journal_name_full 'Organic Chemistry Frontiers'
_journal_page_first 1039
_journal_paper_doi 10.1039/C7QO01126A
_journal_volume 5
_journal_year 2018
_chemical_formula_sum 'C64 H100 N4 Na4 O46'
_chemical_formula_weight 1753.43
_space_group_crystal_system monoclinic
_space_group_IT_number 15
_space_group_name_Hall '-C 2yc'
_space_group_name_H-M_alt 'C 1 2/c 1'
_atom_sites_solution_hydrogens mixed
_audit_creation_method SHELXL-2014/7
_audit_update_record
;
2017-10-01 deposited with the CCDC.
2018-01-08 downloaded from the CCDC.
;
_cell_angle_alpha 90
_cell_angle_beta 126.1560(10)
_cell_angle_gamma 90
_cell_formula_units_Z 4
_cell_length_a 29.1539(5)
_cell_length_b 14.0671(3)
_cell_length_c 24.2333(7)
_cell_measurement_reflns_used 9977
_cell_measurement_temperature 190(2)
_cell_measurement_theta_max 68.24
_cell_measurement_theta_min 3.66
_cell_volume 8024.4(3)
_computing_cell_refinement 'Bruker SAINT'
_computing_data_collection 'Bruker APEX2'
_computing_data_reduction 'Bruker SAINT'
_computing_molecular_graphics 'Bruker SHELXTL'
_computing_publication_material 'Bruker SHELXTL'
_computing_structure_refinement 'SHELXL-2014/7 (Sheldrick, 2014)'
_computing_structure_solution 'SHELXS-97 (Sheldrick 2008)'
_diffrn_ambient_temperature 190(2)
_diffrn_measured_fraction_theta_full 0.978
_diffrn_measured_fraction_theta_max 0.978
_diffrn_measurement_device_type 'Bruker APEX-II CCD'
_diffrn_measurement_method '\f and \w scans'
_diffrn_radiation_type CuK\a
_diffrn_radiation_wavelength 1.54178
_diffrn_reflns_av_R_equivalents 0.0422
_diffrn_reflns_av_unetI/netI 0.0268
_diffrn_reflns_Laue_measured_fraction_full 0.978
_diffrn_reflns_Laue_measured_fraction_max 0.978
_diffrn_reflns_limit_h_max 34
_diffrn_reflns_limit_h_min -34
_diffrn_reflns_limit_k_max 16
_diffrn_reflns_limit_k_min -16
_diffrn_reflns_limit_l_max 29
_diffrn_reflns_limit_l_min -26
_diffrn_reflns_number 42503
_diffrn_reflns_point_group_measured_fraction_full 0.978
_diffrn_reflns_point_group_measured_fraction_max 0.978
_diffrn_reflns_theta_full 67.499
_diffrn_reflns_theta_max 67.499
_diffrn_reflns_theta_min 3.660
_exptl_absorpt_coefficient_mu 1.249
_exptl_absorpt_correction_T_max 0.746
_exptl_absorpt_correction_T_min 0.637
_exptl_absorpt_correction_type multi-scan
_exptl_absorpt_process_details sadabs
_exptl_crystal_colour colorless
_exptl_crystal_density_diffrn 1.451
_exptl_crystal_description block
_exptl_crystal_F_000 3696
_exptl_crystal_size_max 0.250
_exptl_crystal_size_mid 0.220
_exptl_crystal_size_min 0.180
_refine_diff_density_max 3.329
_refine_diff_density_min -1.166
_refine_diff_density_rms 0.114
_refine_ls_extinction_method none
_refine_ls_goodness_of_fit_ref 1.041
_refine_ls_hydrogen_treatment mixed
_refine_ls_matrix_type full
_refine_ls_number_parameters 588
_refine_ls_number_reflns 7081
_refine_ls_number_restraints 27
_refine_ls_restrained_S_all 1.041
_refine_ls_R_factor_all 0.1207
_refine_ls_R_factor_gt 0.1053
_refine_ls_shift/su_max 0.002
_refine_ls_shift/su_mean 0.000
_refine_ls_structure_factor_coef Fsqd
_refine_ls_weighting_details 'w=1/[\s^2^(Fo^2^)+(0.1475P)^2^+94.2026P] where P=(Fo^2^+2Fc^2^)/3'
_refine_ls_weighting_scheme calc
_refine_ls_wR_factor_gt 0.2954
_refine_ls_wR_factor_ref 0.3094
_reflns_Friedel_coverage 0.000
_reflns_number_gt 5690
_reflns_number_total 7081
_reflns_threshold_expression 'I > 2\s(I)'
_cod_data_source_file c7qo01126a2.cif
_cod_data_source_block ta_a
_cod_original_cell_volume 8024.3(3)
_cod_original_sg_symbol_H-M 'C 2/c'
_cod_database_code 1553970
_shelx_shelxl_version_number 2014/7
_shelx_space_group_comment
; 
The symmetry employed for this shelxl refinement is uniquely defined 
by the following loop, which should always be used as a source of 
symmetry information in preference to the above space-group names. 
They are only intended as comments. 
;
_shelx_estimated_absorpt_t_min 0.745
_shelx_estimated_absorpt_t_max 0.806

loop_
_space_group_symop_operation_xyz
'x, y, z'
'-x, y, -z+1/2'
'x+1/2, y+1/2, z'
'-x+1/2, y+1/2, -z+1/2'
'-x, -y, -z'
'x, -y, z-1/2'
'-x+1/2, -y+1/2, -z'
'x+1/2, -y+1/2, z-1/2'

loop_
_atom_site_label
_atom_site_type_symbol
_atom_site_fract_x
_atom_site_fract_y
_atom_site_fract_z
_atom_site_U_iso_or_equiv
_atom_site_adp_type
_atom_site_occupancy
_atom_site_site_symmetry_order
_atom_site_calc_flag
_atom_site_refinement_flags_posn
_atom_site_refinement_flags_adp
Na1 Na 0.25310(9) 0.70665(18) 0.70731(12) 0.0441(6) Uani 1 1 d . .
Na2 Na 0.34268(12) 0.5584(2) 0.86557(13) 0.0584(8) Uani 1 1 d . .
N1 N 0.60097(18) 0.1389(3) 0.9272(2) 0.0281(9) Uani 1 1 d . .
N2 N 0.5995(2) 0.6350(3) 0.9278(3) 0.0384(11) Uani 1 1 d . .
O1 O 0.53348(14) 0.4671(2) 0.94049(16) 0.0281(8) Uani 1 1 d . .
O2 O 0.3959(2) 0.4135(4) 0.8929(3) 0.0650(14) Uani 1 1 d . .
O3 O 0.4766(2) 0.3245(4) 0.9473(3) 0.0788(19) Uani 1 1 d . .
O4 O 0.59062(13) 0.3114(2) 0.77838(16) 0.0225(7) Uani 1 1 d . .
O5 O 0.63554(15) 0.4783(2) 0.7732(2) 0.0334(8) Uani 1 1 d . .
O6 O 0.72082(15) 0.4125(3) 0.8197(2) 0.0384(9) Uani 1 1 d . .
O7 O 0.33030(15) 0.8099(3) 0.57728(18) 0.0334(8) Uani 1 1 d . .
O8 O 0.2740(2) 0.8461(4) 0.6733(3) 0.0589(13) Uani 1 1 d . .
O9 O 0.2921(2) 0.9495(3) 0.6180(3) 0.0567(13) Uani 1 1 d . .
O10 O 0.54685(14) 0.9547(2) 0.70144(17) 0.0257(7) Uani 1 1 d . .
O11 O 0.58774(16) 0.7896(3) 0.6867(2) 0.0373(9) Uani 1 1 d . .
O12 O 0.60402(19) 0.8587(3) 0.6165(2) 0.0436(10) Uani 1 1 d . .
O13 O 0.34234(15) 0.6327(3) 0.77699(19) 0.0299(8) Uani 1 1 d D .
O14 O 0.22718(18) 0.5834(3) 0.6169(2) 0.0443(10) Uani 1 1 d D .
O15 O 0.28436(18) 0.7678(3) 0.8190(2) 0.0477(11) Uani 1 1 d D .
O16 O 0.1592(3) 0.7351(7) 0.6590(4) 0.131(3) Uani 1 1 d . U
O17 O 0.40697(17) 0.6753(3) 0.9413(2) 0.0431(10) Uani 1 1 d D .
O18 O 0.2571(2) 0.4889(5) 0.7731(3) 0.0739(16) Uani 1 1 d . .
O19 O 0.2742(3) 0.6019(4) 0.8914(3) 0.0772(17) Uani 1 1 d . .
C1 C 0.5445(2) 0.4251(3) 0.8980(2) 0.0218(9) Uani 1 1 d . .
C2 C 0.50527(19) 0.4156(3) 0.8283(2) 0.0211(9) Uani 1 1 d . .
H2 H 0.4669 0.4333 0.8073 0.025 Uiso 1 1 calc R U
C3 C 0.52133(18) 0.3801(3) 0.7879(2) 0.0184(9) Uani 1 1 d . .
C4 C 0.57793(19) 0.3516(3) 0.8198(2) 0.0200(9) Uani 1 1 d . .
C5 C 0.61662(19) 0.3598(3) 0.8900(3) 0.0252(10) Uani 1 1 d . .
H5 H 0.6549 0.3406 0.9116 0.030 Uiso 1 1 calc R U
C6 C 0.6003(2) 0.3955(3) 0.9291(2) 0.0254(10) Uani 1 1 d . .
H6 H 0.6272 0.3999 0.9773 0.030 Uiso 1 1 calc R U
C7 C 0.4763(2) 0.4829(4) 0.9144(3) 0.0372(13) Uani 1 1 d . .
H7A H 0.4552 0.5035 0.8662 0.045 Uiso 1 1 calc R U
H7B H 0.4747 0.5354 0.9404 0.045 Uiso 1 1 calc R U
C8 C 0.4472(2) 0.3986(6) 0.9176(3) 0.0532(18) Uani 1 1 d . .
C9 C 0.64818(19) 0.3123(3) 0.8007(3) 0.0263(10) Uani 1 1 d . .
H9A H 0.6519 0.2678 0.7719 0.032 Uiso 1 1 calc R U
H9B H 0.6729 0.2887 0.8483 0.032 Uiso 1 1 calc R U
C10 C 0.6692(2) 0.4100(4) 0.7976(3) 0.0268(10) Uani 1 1 d . .
C11 C 0.3846(2) 0.8470(3) 0.6116(3) 0.0254(10) Uani 1 1 d . .
C12 C 0.4236(2) 0.8514(3) 0.6820(2) 0.0224(10) Uani 1 1 d . .
H12 H 0.4127 0.8316 0.7102 0.027 Uiso 1 1 calc R U
C13 C 0.4790(2) 0.8849(3) 0.7121(2) 0.0214(9) Uani 1 1 d . .
C14 C 0.4938(2) 0.9158(3) 0.6699(2) 0.0221(10) Uani 1 1 d . .
C15 C 0.4540(2) 0.9131(3) 0.5989(3) 0.0268(10) Uani 1 1 d . .
H15 H 0.4642 0.9350 0.5704 0.032 Uiso 1 1 calc R U
C16 C 0.3996(2) 0.8784(4) 0.5699(3) 0.0276(10) Uani 1 1 d . .
H16 H 0.3728 0.8761 0.5216 0.033 Uiso 1 1 calc R U
C17 C 0.3098(2) 0.7840(4) 0.6164(3) 0.0357(12) Uani 1 1 d . .
H17C H 0.3401 0.7488 0.6576 0.043 Uiso 1 1 calc R U
H17D H 0.2771 0.7404 0.5888 0.043 Uiso 1 1 calc R U
C18 C 0.2914(3) 0.8687(5) 0.6388(3) 0.0444(15) Uani 1 1 d . .
C19 C 0.5718(2) 0.9571(3) 0.6656(3) 0.0279(11) Uani 1 1 d . .
H19A H 0.6059 0.9982 0.6910 0.033 Uiso 1 1 calc R U
H19B H 0.5445 0.9861 0.6201 0.033 Uiso 1 1 calc R U
C20 C 0.5889(2) 0.8591(4) 0.6561(3) 0.0275(11) Uani 1 1 d . .
C21 C 0.5474(2) 0.1684(4) 0.8993(3) 0.0317(11) Uani 1 1 d . .
H21 H 0.5377 0.1916 0.9280 0.038 Uiso 1 1 calc R U
C22 C 0.5070(2) 0.1652(3) 0.8300(3) 0.0293(11) Uani 1 1 d . .
H22 H 0.4692 0.1851 0.8108 0.035 Uiso 1 1 calc R U
C23 C 0.5212(2) 0.1328(3) 0.7875(3) 0.0260(10) Uani 1 1 d . .
C24 C 0.5767(2) 0.1018(3) 0.8179(3) 0.0277(11) Uani 1 1 d . .
H24 H 0.5876 0.0787 0.7904 0.033 Uiso 1 1 calc R U
C25 C 0.6156(2) 0.1046(3) 0.8879(3) 0.0297(11) Uani 1 1 d . .
H25 H 0.6532 0.0820 0.9086 0.036 Uiso 1 1 calc R U
C26 C 0.6438(3) 0.1448(4) 1.0018(3) 0.0391(13) Uani 1 1 d . .
H26A H 0.6246 0.1508 1.0239 0.059 Uiso 1 1 calc R U
H26B H 0.6680 0.2004 1.0129 0.059 Uiso 1 1 calc R U
H26C H 0.6672 0.0871 1.0181 0.059 Uiso 1 1 calc R U
C27 C 0.6146(2) 0.6032(4) 0.8879(3) 0.0379(13) Uani 1 1 d . .
H27 H 0.6522 0.5809 0.9086 0.045 Uiso 1 1 calc R U
C28 C 0.5766(2) 0.6029(3) 0.8185(3) 0.0339(12) Uani 1 1 d . .
H28 H 0.5880 0.5816 0.7911 0.041 Uiso 1 1 calc R U
C29 C 0.5210(2) 0.6338(3) 0.7876(3) 0.0311(11) Uani 1 1 d . .
C30 C 0.5060(2) 0.6649(4) 0.8296(3) 0.0350(13) Uani 1 1 d . .
H30 H 0.4684 0.6857 0.8101 0.042 Uiso 1 1 calc R U
C31 C 0.5458(3) 0.6655(4) 0.8990(3) 0.0388(13) Uani 1 1 d . .
H31 H 0.5355 0.6876 0.9274 0.047 Uiso 1 1 calc R U
C32 C 0.6413(3) 0.6366(5) 1.0023(4) 0.0541(17) Uani 1 1 d . .
H32A H 0.6610 0.6980 1.0164 0.081 Uiso 1 1 calc R U
H32B H 0.6690 0.5854 1.0163 0.081 Uiso 1 1 calc R U
H32C H 0.6220 0.6275 1.0239 0.081 Uiso 1 1 calc R U
O20 O 0.24876(19) 0.9731(4) 0.4782(2) 0.0468(10) Uani 1 1 d D .
O21 O 0.24839(19) 0.6590(4) 0.9784(3) 0.0528(12) Uani 1 1 d D .
O22 O 0.3840(2) 0.0370(4) 0.9259(3) 0.0569(12) Uani 1 1 d D .
O23 O 0.4857(3) 0.1349(5) 0.9798(3) 0.089(2) Uani 1 1 d . .
H13A H 0.367(3) 0.678(4) 0.792(4) 0.06(2) Uiso 1 1 d D .
H13B H 0.350(3) 0.588(4) 0.758(4) 0.06(2) Uiso 1 1 d D .
H15A H 0.266(3) 0.811(4) 0.826(4) 0.05(2) Uiso 1 1 d D .
H15B H 0.316(2) 0.803(5) 0.836(4) 0.06(2) Uiso 1 1 d D .
H17A H 0.409(3) 0.732(4) 0.926(3) 0.05(2) Uiso 1 1 d D .
H17B H 0.443(2) 0.675(5) 0.979(3) 0.07(2) Uiso 1 1 d D .
H20A H 0.264(3) 0.961(5) 0.518(2) 0.038(18) Uiso 1 1 d D .
H20B H 0.255(4) 0.955(7) 0.452(4) 0.09(4) Uiso 1 1 d D .
H14A H 0.245(4) 0.524(5) 0.636(5) 0.10(3) Uiso 1 1 d D .
H14B H 0.191(2) 0.559(8) 0.593(6) 0.156 Uiso 1 1 d D U
H22B H 0.390(4) -0.015(5) 0.909(5) 0.11(4) Uiso 1 1 d D .
H21A H 0.261(4) 0.647(6) 0.954(4) 0.08(3) Uiso 1 1 d D .
H21B H 0.243(6) 0.718(4) 0.981(7) 0.14(5) Uiso 1 1 d D .
H22A H 0.406(7) 0.084(7) 0.923(9) 0.209 Uiso 1 1 d D U

loop_
_atom_site_aniso_label
_atom_site_aniso_U_11
_atom_site_aniso_U_22
_atom_site_aniso_U_33
_atom_site_aniso_U_23
_atom_site_aniso_U_13
_atom_site_aniso_U_12
Na1 0.0325(11) 0.0569(14) 0.0401(13) -0.0025(10) 0.0200(11) 0.0099(10)
Na2 0.0534(15) 0.0811(19) 0.0442(15) -0.0047(13) 0.0307(13) -0.0216(14)
N1 0.030(2) 0.024(2) 0.032(2) 0.0016(17) 0.019(2) -0.0012(16)
N2 0.041(3) 0.027(2) 0.052(3) 0.004(2) 0.030(2) -0.0016(19)
O1 0.0284(17) 0.0348(19) 0.0185(17) -0.0007(14) 0.0124(15) 0.0019(14)
O2 0.037(2) 0.096(4) 0.057(3) 0.009(3) 0.025(2) -0.006(2)
O3 0.040(3) 0.080(4) 0.080(4) 0.026(3) 0.015(3) -0.024(3)
O4 0.0173(15) 0.0237(16) 0.0256(18) -0.0013(13) 0.0122(14) 0.0004(12)
O5 0.0341(19) 0.0259(18) 0.052(2) 0.0054(16) 0.0316(19) 0.0042(15)
O6 0.0258(19) 0.041(2) 0.055(3) -0.0051(18) 0.0276(19) -0.0040(16)
O7 0.0258(18) 0.046(2) 0.029(2) 0.0015(16) 0.0168(16) 0.0004(16)
O8 0.065(3) 0.072(3) 0.072(3) 0.028(3) 0.057(3) 0.028(2)
O9 0.066(3) 0.056(3) 0.072(3) 0.023(2) 0.055(3) 0.028(2)
O10 0.0343(18) 0.0251(17) 0.0306(19) -0.0034(13) 0.0263(16) -0.0054(14)
O11 0.042(2) 0.0275(19) 0.061(3) 0.0026(17) 0.040(2) 0.0019(15)
O12 0.061(3) 0.042(2) 0.056(3) -0.0066(19) 0.050(2) -0.0025(19)
O13 0.0307(19) 0.0303(19) 0.035(2) -0.0027(15) 0.0226(17) -0.0012(15)
O14 0.038(2) 0.046(2) 0.045(3) 0.0035(19) 0.023(2) 0.0078(18)
O15 0.034(2) 0.060(3) 0.043(3) -0.005(2) 0.020(2) 0.011(2)
O16 0.048(3) 0.184(9) 0.120(6) -0.049(6) 0.027(4) 0.022(4)
O17 0.036(2) 0.043(2) 0.034(2) 0.0097(18) 0.0124(19) -0.0041(18)
O18 0.062(3) 0.101(4) 0.073(4) -0.031(3) 0.048(3) -0.024(3)
O19 0.105(5) 0.081(4) 0.075(4) 0.000(3) 0.069(4) 0.009(3)
C1 0.025(2) 0.021(2) 0.018(2) -0.0001(17) 0.012(2) -0.0021(18)
C2 0.018(2) 0.016(2) 0.027(3) 0.0033(17) 0.013(2) 0.0009(16)
C3 0.017(2) 0.015(2) 0.020(2) 0.0016(17) 0.0094(19) -0.0016(16)
C4 0.019(2) 0.017(2) 0.025(2) 0.0014(17) 0.013(2) -0.0011(16)
C5 0.017(2) 0.023(2) 0.028(3) 0.0047(19) 0.010(2) 0.0005(18)
C6 0.020(2) 0.026(2) 0.019(2) 0.0036(18) 0.006(2) -0.0009(18)
C7 0.035(3) 0.055(3) 0.024(3) 0.004(2) 0.019(2) 0.013(3)
C8 0.023(3) 0.089(5) 0.032(3) 0.017(3) 0.008(3) -0.001(3)
C9 0.020(2) 0.028(2) 0.033(3) 0.003(2) 0.016(2) 0.0041(18)
C10 0.024(2) 0.032(3) 0.029(3) -0.004(2) 0.018(2) -0.001(2)
C11 0.024(2) 0.025(2) 0.031(3) 0.0045(19) 0.018(2) 0.0054(18)
C12 0.028(2) 0.020(2) 0.028(3) 0.0012(18) 0.021(2) 0.0024(18)
C13 0.030(2) 0.014(2) 0.029(3) 0.0022(18) 0.022(2) 0.0054(17)
C14 0.026(2) 0.017(2) 0.031(3) 0.0004(18) 0.022(2) 0.0021(17)
C15 0.037(3) 0.025(2) 0.031(3) 0.0044(19) 0.027(2) 0.005(2)
C16 0.030(3) 0.031(3) 0.021(3) 0.0055(19) 0.015(2) 0.009(2)
C17 0.025(2) 0.049(3) 0.037(3) 0.004(2) 0.020(2) 0.001(2)
C18 0.035(3) 0.060(4) 0.046(4) 0.018(3) 0.028(3) 0.021(3)
C19 0.036(3) 0.029(3) 0.035(3) -0.002(2) 0.029(2) -0.004(2)
C20 0.026(2) 0.032(3) 0.032(3) -0.002(2) 0.020(2) -0.001(2)
C21 0.037(3) 0.026(2) 0.041(3) 0.004(2) 0.028(3) 0.004(2)
C22 0.031(3) 0.023(2) 0.040(3) 0.003(2) 0.024(3) 0.0035(19)
C23 0.029(2) 0.015(2) 0.033(3) -0.0008(19) 0.018(2) -0.0028(18)
C24 0.029(2) 0.021(2) 0.036(3) -0.006(2) 0.021(2) -0.0033(19)
C25 0.027(2) 0.026(2) 0.039(3) -0.003(2) 0.020(2) -0.0018(19)
C26 0.042(3) 0.045(3) 0.031(3) 0.003(2) 0.022(3) 0.001(3)
C27 0.036(3) 0.025(3) 0.062(4) 0.006(2) 0.034(3) 0.002(2)
C28 0.034(3) 0.019(2) 0.060(4) 0.002(2) 0.034(3) 0.003(2)
C29 0.033(3) 0.015(2) 0.056(3) 0.001(2) 0.032(3) -0.0004(19)
C30 0.035(3) 0.022(2) 0.059(4) 0.002(2) 0.035(3) 0.002(2)
C31 0.047(3) 0.023(3) 0.064(4) -0.001(2) 0.043(3) -0.002(2)
C32 0.055(4) 0.052(4) 0.054(4) 0.009(3) 0.032(4) -0.003(3)
O20 0.040(2) 0.063(3) 0.033(3) 0.005(2) 0.020(2) 0.002(2)
O21 0.037(2) 0.065(3) 0.050(3) -0.016(2) 0.022(2) -0.006(2)
O22 0.054(3) 0.064(3) 0.065(3) -0.015(3) 0.042(3) -0.003(2)
O23 0.087(4) 0.097(5) 0.088(4) -0.006(4) 0.055(4) -0.030(4)

loop_
_atom_type_symbol
_atom_type_description
_atom_type_scat_dispersion_real
_atom_type_scat_dispersion_imag
_atom_type_scat_source
C C 0.0181 0.0091 'International Tables Vol C Tables 4.2.6.8 and 6.1.1.4'
H H 0.0000 0.0000 'International Tables Vol C Tables 4.2.6.8 and 6.1.1.4'
N N 0.0311 0.0180 'International Tables Vol C Tables 4.2.6.8 and 6.1.1.4'
Na Na 0.1353 0.1239 'International Tables Vol C Tables 4.2.6.8 and 6.1.1.4'
O O 0.0492 0.0322 'International Tables Vol C Tables 4.2.6.8 and 6.1.1.4'

loop_
_geom_angle_atom_site_label_1
_geom_angle_atom_site_label_2
_geom_angle_atom_site_label_3
_geom_angle
_geom_angle_site_symmetry_3
O16 Na1 O8 98.9(3) .
O16 Na1 O13 158.1(3) .
O8 Na1 O13 102.48(17) .
O16 Na1 O15 93.2(2) .
O8 Na1 O15 95.2(2) .
O13 Na1 O15 80.13(15) .
O16 Na1 O14 91.2(2) .
O8 Na1 O14 105.98(19) .
O13 Na1 O14 87.56(15) .
O15 Na1 O14 157.39(19) .
O16 Na1 Na2 121.4(3) .
O8 Na1 Na2 131.05(16) .
O13 Na1 Na2 37.89(10) .
O15 Na1 Na2 58.92(13) .
O14 Na1 Na2 100.14(13) .
O17 Na2 O18 159.6(3) .
O17 Na2 O13 88.51(17) .
O18 Na2 O13 83.46(19) .
O17 Na2 O2 106.9(2) .
O18 Na2 O2 93.3(2) .
O13 Na2 O2 106.22(18) .
O17 Na2 O19 91.2(2) .
O18 Na2 O19 77.7(2) .
O13 Na2 O19 122.7(2) .
O2 Na2 O19 128.3(2) .
O17 Na2 Na1 99.37(14) .
O18 Na2 Na1 63.41(18) .
O13 Na2 Na1 37.28(10) .
O2 Na2 Na1 134.41(16) .
O19 Na2 Na1 86.72(17) .
C25 N1 C21 120.9(5) .
C25 N1 C26 119.8(4) .
C21 N1 C26 119.3(4) .
C27 N2 C31 120.1(5) .
C27 N2 C32 119.9(5) .
C31 N2 C32 120.0(5) .
C1 O1 C7 117.9(4) .
C8 O2 Na2 131.6(5) .
C4 O4 C9 118.8(4) .
C11 O7 C17 118.2(4) .
C18 O8 Na1 137.9(5) .
C14 O10 C19 118.9(4) .
Na1 O13 Na2 104.83(16) .
Na1 O13 H13A 106(5) .
Na2 O13 H13A 112(5) .
Na1 O13 H13B 117(5) .
Na2 O13 H13B 107(5) .
H13A O13 H13B 110(6) .
Na1 O14 H14A 112(6) .
Na1 O14 H14B 117(8) .
H14A O14 H14B 94(6) .
Na1 O15 H15A 125(5) .
Na1 O15 H15B 109(5) .
H15A O15 H15B 96(5) .
Na2 O17 H17A 121(4) .
Na2 O17 H17B 135(5) .
H17A O17 H17B 96(5) .
C2 C1 O1 124.5(4) .
C2 C1 C6 119.6(4) .
O1 C1 C6 115.8(4) .
C1 C2 C3 120.8(4) .
C1 C2 H2 119.6 .
C3 C2 H2 119.6 .
C2 C3 C4 119.0(4) .
C2 C3 C3 118.7(5) 2_656
C4 C3 C3 122.1(5) 2_656
O4 C4 C5 123.7(4) .
O4 C4 C3 116.6(4) .
C5 C4 C3 119.5(4) .
C6 C5 C4 120.9(4) .
C6 C5 H5 119.6 .
C4 C5 H5 119.6 .
C5 C6 C1 120.1(4) .
C5 C6 H6 119.9 .
C1 C6 H6 119.9 .
O1 C7 C8 114.3(5) .
O1 C7 H7A 108.7 .
C8 C7 H7A 108.7 .
O1 C7 H7B 108.7 .
C8 C7 H7B 108.7 .
H7A C7 H7B 107.6 .
O2 C8 O3 128.4(7) .
O2 C8 C7 113.4(6) .
O3 C8 C7 118.0(5) .
O4 C9 C10 114.0(4) .
O4 C9 H9A 108.8 .
C10 C9 H9A 108.8 .
O4 C9 H9B 108.8 .
C10 C9 H9B 108.8 .
H9A C9 H9B 107.7 .
O5 C10 O6 125.9(5) .
O5 C10 C9 119.4(4) .
O6 C10 C9 114.6(4) .
O7 C11 C12 125.0(4) .
O7 C11 C16 115.0(4) .
C12 C11 C16 120.0(4) .
C11 C12 C13 120.8(4) .
C11 C12 H12 119.6 .
C13 C12 H12 119.6 .
C14 C13 C12 118.9(5) .
C14 C13 C13 121.3(5) 2_656
C12 C13 C13 119.8(5) 2_656
O10 C14 C13 116.8(4) .
O10 C14 C15 122.8(4) .
C13 C14 C15 120.1(4) .
C16 C15 C14 120.3(4) .
C16 C15 H15 119.9 .
C14 C15 H15 119.9 .
C15 C16 C11 119.9(5) .
C15 C16 H16 120.0 .
C11 C16 H16 120.0 .
O7 C17 C18 114.0(5) .
O7 C17 H17C 108.8 .
C18 C17 H17C 108.8 .
O7 C17 H17D 108.8 .
C18 C17 H17D 108.8 .
H17C C17 H17D 107.7 .
O8 C18 O9 127.7(6) .
O8 C18 C17 113.9(6) .
O9 C18 C17 118.2(5) .
O10 C19 C20 113.5(4) .
O10 C19 H19A 108.9 .
C20 C19 H19A 108.9 .
O10 C19 H19B 108.9 .
C20 C19 H19B 108.9 .
H19A C19 H19B 107.7 .
O11 C20 O12 126.3(5) .
O11 C20 C19 119.7(4) .
O12 C20 C19 114.0(4) .
N1 C21 C22 120.6(5) .
N1 C21 H21 119.7 .
C22 C21 H21 119.7 .
C21 C22 C23 120.0(5) .
C21 C22 H22 120.0 .
C23 C22 H22 120.0 .
C24 C23 C22 118.1(5) .
C24 C23 C23 121.3(5) 2_656
C22 C23 C23 120.6(5) 2_656
C25 C24 C23 119.9(5) .
C25 C24 H24 120.1 .
C23 C24 H24 120.1 .
N1 C25 C24 120.5(5) .
N1 C25 H25 119.7 .
C24 C25 H25 119.7 .
N1 C26 H26A 109.5 .
N1 C26 H26B 109.5 .
H26A C26 H26B 109.5 .
N1 C26 H26C 109.5 .
H26A C26 H26C 109.5 .
H26B C26 H26C 109.5 .
N2 C27 C28 120.8(5) .
N2 C27 H27 119.6 .
C28 C27 H27 119.6 .
C27 C28 C29 120.2(5) .
C27 C28 H28 119.9 .
C29 C28 H28 119.9 .
C30 C29 C28 118.1(6) .
C30 C29 C29 120.8(5) 2_656
C28 C29 C29 121.1(6) 2_656
C31 C30 C29 119.8(5) .
C31 C30 H30 120.1 .
C29 C30 H30 120.1 .
N2 C31 C30 121.0(5) .
N2 C31 H31 119.5 .
C30 C31 H31 119.5 .
N2 C32 H32A 109.5 .
N2 C32 H32B 109.5 .
H32A C32 H32B 109.5 .
N2 C32 H32C 109.5 .
H32A C32 H32C 109.5 .
H32B C32 H32C 109.5 .
H20A O20 H20B 131(8) .
H21A O21 H21B 114(8) .
H22B O22 H22A 103(7) .

loop_
_geom_bond_atom_site_label_1
_geom_bond_atom_site_label_2
_geom_bond_distance
_geom_bond_site_symmetry_2
Na1 O16 2.291(7) .
Na1 O8 2.343(6) .
Na1 O13 2.349(4) .
Na1 O15 2.447(5) .
Na1 O14 2.535(5) .
Na1 Na2 3.750(4) .
Na2 O17 2.351(5) .
Na2 O18 2.368(6) .
Na2 O13 2.382(4) .
Na2 O2 2.405(7) .
Na2 O19 2.496(6) .
N1 C25 1.341(7) .
N1 C21 1.349(7) .
N1 C26 1.474(7) .
N2 C27 1.353(8) .
N2 C31 1.354(8) .
N2 C32 1.466(9) .
O1 C1 1.380(6) .
O1 C7 1.410(6) .
O2 C8 1.259(8) .
O3 C8 1.269(9) .
O4 C4 1.380(5) .
O4 C9 1.428(5) .
O5 C10 1.246(6) .
O6 C10 1.266(6) .
O7 C11 1.384(6) .
O7 C17 1.434(6) .
O8 C18 1.248(7) .
O9 C18 1.248(8) .
O10 C14 1.370(6) .
O10 C19 1.424(5) .
O11 C20 1.238(6) .
O12 C20 1.271(6) .
O13 H13A 0.87(4) .
O13 H13B 0.88(4) .
O14 H14A 0.94(5) .
O14 H14B 0.92(5) .
O15 H15A 0.89(4) .
O15 H15B 0.90(4) .
O17 H17A 0.89(4) .
O17 H17B 0.91(4) .
C1 C2 1.377(7) .
C1 C6 1.395(7) .
C2 C3 1.402(6) .
C2 H2 0.9500 .
C3 C4 1.406(6) .
C3 C3 1.493(9) 2_656
C4 C5 1.384(7) .
C5 C6 1.380(7) .
C5 H5 0.9500 .
C6 H6 0.9500 .
C7 C8 1.486(9) .
C7 H7A 0.9900 .
C7 H7B 0.9900 .
C9 C10 1.524(7) .
C9 H9A 0.9900 .
C9 H9B 0.9900 .
C11 C12 1.385(7) .
C11 C16 1.390(7) .
C12 C13 1.405(7) .
C12 H12 0.9500 .
C13 C14 1.395(6) .
C13 C13 1.489(10) 2_656
C14 C15 1.397(7) .
C15 C16 1.390(7) .
C15 H15 0.9500 .
C16 H16 0.9500 .
C17 C18 1.532(8) .
C17 H17C 0.9900 .
C17 H17D 0.9900 .
C19 C20 1.529(7) .
C19 H19A 0.9900 .
C19 H19B 0.9900 .
C21 C22 1.370(8) .
C21 H21 0.9500 .
C22 C23 1.394(7) .
C22 H22 0.9500 .
C23 C24 1.393(7) .
C23 C23 1.477(10) 2_656
C24 C25 1.378(8) .
C24 H24 0.9500 .
C25 H25 0.9500 .
C26 H26A 0.9800 .
C26 H26B 0.9800 .
C26 H26C 0.9800 .
C27 C28 1.363(9) .
C27 H27 0.9500 .
C28 C29 1.395(7) .
C28 H28 0.9500 .
C29 C30 1.393(8) .
C29 C29 1.478(12) 2_656
C30 C31 1.368(9) .
C30 H30 0.9500 .
C31 H31 0.9500 .
C32 H32A 0.9800 .
C32 H32B 0.9800 .
C32 H32C 0.9800 .
O20 H20A 0.81(4) .
O20 H20B 0.80(4) .
O21 H21A 0.88(4) .
O21 H21B 0.85(5) .
O22 H22B 0.91(5) .
O22 H22A 0.94(5) .

loop_
_geom_hbond_atom_site_label_D
_geom_hbond_atom_site_label_H
_geom_hbond_atom_site_label_A
_geom_hbond_distance_DH
_geom_hbond_distance_HA
_geom_hbond_distance_DA
_geom_hbond_angle_DHA
_geom_hbond_site_symmetry_A
C2 H2 O5 0.95 2.50 3.430(6) 166.4 2_656
C27 H27 O20 0.95 2.40 3.337(7) 170.4 8_566
C28 H28 O5 0.95 2.22 3.075(6) 149.3 .
C30 H30 O11 0.95 2.23 3.071(6) 147.3 2_656
O13 H13A O11 0.87(4) 1.91(4) 2.772(5) 171(8) 2_656
O13 H13B O5 0.88(4) 1.87(4) 2.747(5) 170(7) 2_656
O15 H15A O6 0.89(4) 1.88(5) 2.758(6) 167(7) 3_455
O15 H15B O12 0.90(4) 2.05(4) 2.944(6) 169(7) 2_656
O17 H17A O12 0.89(4) 1.98(4) 2.862(6) 167(6) 2_656
O17 H17B O3 0.91(4) 1.93(5) 2.829(6) 173(8) 5_667
O20 H20A O9 0.81(4) 2.06(4) 2.852(7) 168(6) .
O20 H20B O14 0.80(4) 2.09(4) 2.889(7) 175(10) 7_566
O14 H14A O6 0.94(5) 1.83(5) 2.773(6) 175(9) 2_656
O14 H14B O22 0.92(5) 1.98(7) 2.837(6) 154(12) 4_556
O22 H22B O12 0.91(5) 1.92(5) 2.809(6) 167(10) 2_646
O21 H21A O19 0.88(4) 1.88(5) 2.744(7) 168(9) .
O21 H21B O21 0.85(5) 1.93(6) 2.745(11) 160(13) 7_567
O22 H22A O23 0.94(5) 2.02(13) 2.796(8) 139(15) .

loop_
_geom_torsion_atom_site_label_1
_geom_torsion_atom_site_label_2
_geom_torsion_atom_site_label_3
_geom_torsion_atom_site_label_4
_geom_torsion
_geom_torsion_site_symmetry_1
_geom_torsion_site_symmetry_4
C7 O1 C1 C2 14.5(7) . .
C7 O1 C1 C6 -169.0(4) . .
O1 C1 C2 C3 173.9(4) . .
C6 C1 C2 C3 -2.5(7) . .
C1 C2 C3 C4 1.8(6) . .
C1 C2 C3 C3 -174.1(3) . 2_656
C9 O4 C4 C5 -25.8(6) . .
C9 O4 C4 C3 157.9(4) . .
C2 C3 C4 O4 175.9(4) . .
C3 C3 C4 O4 -8.4(5) 2_656 .
C2 C3 C4 C5 -0.5(6) . .
C3 C3 C4 C5 175.2(3) 2_656 .
O4 C4 C5 C6 -176.1(4) . .
C3 C4 C5 C6 0.1(7) . .
C4 C5 C6 C1 -0.9(7) . .
C2 C1 C6 C5 2.1(7) . .
O1 C1 C6 C5 -174.7(4) . .
C1 O1 C7 C8 82.5(6) . .
Na2 O2 C8 O3 159.7(6) . .
Na2 O2 C8 C7 -16.0(9) . .
O1 C7 C8 O2 -178.7(5) . .
O1 C7 C8 O3 5.2(9) . .
C4 O4 C9 C10 -72.5(5) . .
O4 C9 C10 O5 -4.1(7) . .
O4 C9 C10 O6 177.4(4) . .
C17 O7 C11 C12 7.8(7) . .
C17 O7 C11 C16 -174.5(4) . .
O7 C11 C12 C13 175.9(4) . .
C16 C11 C12 C13 -1.8(7) . .
C11 C12 C13 C14 1.5(6) . .
C11 C12 C13 C13 -177.3(3) . 2_656
C19 O10 C14 C13 158.5(4) . .
C19 O10 C14 C15 -26.4(6) . .
C12 C13 C14 O10 175.0(4) . .
C13 C13 C14 O10 -6.2(5) 2_656 .
C12 C13 C14 C15 -0.2(6) . .
C13 C13 C14 C15 178.5(3) 2_656 .
O10 C14 C15 C16 -175.8(4) . .
C13 C14 C15 C16 -0.8(7) . .
C14 C15 C16 C11 0.6(7) . .
O7 C11 C16 C15 -177.1(4) . .
C12 C11 C16 C15 0.7(7) . .
C11 O7 C17 C18 76.8(6) . .
Na1 O8 C18 O9 168.5(5) . .
Na1 O8 C18 C17 -6.8(9) . .
O7 C17 C18 O8 -179.5(5) . .
O7 C17 C18 O9 4.6(8) . .
C14 O10 C19 C20 -69.8(6) . .
O10 C19 C20 O11 -9.9(7) . .
O10 C19 C20 O12 171.0(4) . .
C25 N1 C21 C22 -1.0(7) . .
C26 N1 C21 C22 178.9(5) . .
N1 C21 C22 C23 -1.1(7) . .
C21 C22 C23 C24 1.9(7) . .
C21 C22 C23 C23 -177.4(4) . 2_656
C22 C23 C24 C25 -0.6(7) . .
C23 C23 C24 C25 178.6(4) 2_656 .
C21 N1 C25 C24 2.3(7) . .
C26 N1 C25 C24 -177.6(5) . .
C23 C24 C25 N1 -1.4(7) . .
C31 N2 C27 C28 1.2(8) . .
C32 N2 C27 C28 -178.8(5) . .
N2 C27 C28 C29 -1.3(8) . .
C27 C28 C29 C30 0.3(7) . .
C27 C28 C29 C29 -179.8(4) . 2_656
C28 C29 C30 C31 0.7(7) . .
C29 C29 C30 C31 -179.1(4) 2_656 .
C27 N2 C31 C30 -0.1(8) . .
C32 N2 C31 C30 179.8(5) . .
C29 C30 C31 N2 -0.9(8) . .
